data_4305381
loop_
_publ_author_name
'Gemma Barber\`a'
'Albert Vaca'
'Francesc Teixidor'
'Reijo Sillanp\"a\"a'
'Raikko Kivek\"as'
'Clara Vi\~nas'

_publ_contact_author
;
     Prof. Clara Vi\~nas
     Institute of Material Sciences 
     Campus UAB
     E-08193 Bellaterra
     Spain
;
_publ_contact_author_email clara@icmab.es
_publ_contact_author_fax '+34 93 5805729'
_publ_contact_author_phone '+34 93 5801853'
_publ_section_title
;
Designed Synthesis of New ortho-Carborane Derivatives: from Mono- to
Polysubstituted Frameworks
;
_journal_name_full 'Inorganic Chemistry'
_journal_page_first 7309
_journal_page_last 7316
_journal_paper_doi 10.1021/ic800362z
_journal_volume 47
_journal_year 2008
_chemical_formula_moiety 'C2 H10 B10 I2'
_chemical_formula_sum 'C2 H10 B10 I2'
_chemical_formula_weight 396.00
_chemical_name_systematic
; 
 ? 
;
_space_group_IT_number 19
_symmetry_cell_setting orthorhombic
_symmetry_space_group_name_Hall 'P 2ac 2ab'
_symmetry_space_group_name_H-M 'P 21 21 21'
_atom_sites_solution_hydrogens geom
_atom_sites_solution_primary direct
_atom_sites_solution_secondary difmap
_audit_creation_method SHELXL-97
_cell_angle_alpha 90.00
_cell_angle_beta 90.00
_cell_angle_gamma 90.00
_cell_formula_units_Z 4
_cell_length_a 9.0602(4)
_cell_length_b 17.4247(17)
_cell_length_c 7.7457(16)
_cell_measurement_reflns_used 25
_cell_measurement_temperature 294(2)
_cell_measurement_theta_max 23.10
_cell_measurement_theta_min 16.97
_cell_volume 1222.8(3)
_computing_cell_refinement
;
MSC/AFC Diffractometer Control Software (Molecular Structure Corporation, 
1995)
;
_computing_data_collection
;
MSC/AFC Diffractometer Control Software (Molecular Structure Corporation, 
1995)
;
_computing_data_reduction 'TEXSAN for Windows (MSC, 1997)'
_computing_molecular_graphics 'SHELXTL/PC (Sheldrick, 1990)'
_computing_publication_material 'SHELXL-97 (Sheldrick, 1997)'
_computing_structure_refinement 'SHELXL-97 (Sheldrick, 1997)'
_computing_structure_solution 'SHELXS-97 (Sheldrick, 1990)'
_diffrn_ambient_temperature 294(2)
_diffrn_measured_fraction_theta_full 1.000
_diffrn_measured_fraction_theta_max 1.000
_diffrn_measurement_device_type 'Rigaku AFC5S'
_diffrn_measurement_method \w--2\q
_diffrn_radiation_monochromator graphite
_diffrn_radiation_source 'fine-focus sealed tube'
_diffrn_radiation_type MoK\a
_diffrn_radiation_wavelength 0.71069
_diffrn_reflns_av_R_equivalents 0.0000
_diffrn_reflns_av_sigmaI/netI 0.0229
_diffrn_reflns_limit_h_max 10
_diffrn_reflns_limit_h_min 0
_diffrn_reflns_limit_k_max 20
_diffrn_reflns_limit_k_min 0
_diffrn_reflns_limit_l_max 9
_diffrn_reflns_limit_l_min 0
_diffrn_reflns_number 1275
_diffrn_reflns_theta_full 25.00
_diffrn_reflns_theta_max 25.00
_diffrn_reflns_theta_min 2.34
_diffrn_standards_decay_% <1
_diffrn_standards_interval_count 150
_diffrn_standards_number 3
_exptl_absorpt_coefficient_mu 5.088
_exptl_absorpt_correction_T_max 0.5803
_exptl_absorpt_correction_T_min 0.2928
_exptl_absorpt_correction_type psi-scan
_exptl_absorpt_process_details 'North, Phillips & Mathews 1968'
_exptl_crystal_colour colourless
_exptl_crystal_density_diffrn 2.151
_exptl_crystal_density_meas ?
_exptl_crystal_density_method .
_exptl_crystal_description plate
_exptl_crystal_F_000 712
_exptl_crystal_size_max 0.32
_exptl_crystal_size_mid 0.24
_exptl_crystal_size_min 0.12
_refine_diff_density_max 0.612
_refine_diff_density_min -0.698
_refine_diff_density_rms 0.131
_refine_ls_abs_structure_details 'Flack H D (1983), Acta Cryst. A39, 876-881'
_refine_ls_abs_structure_Flack 0.06(12)
_refine_ls_extinction_coef 0.0091(8)
_refine_ls_extinction_expression Fc^*^=kFc[1+0.001xFc^2^\l^3^/sin(2\q)]^-1/4^
_refine_ls_extinction_method SHELXL
_refine_ls_goodness_of_fit_ref 1.071
_refine_ls_hydrogen_treatment constr
_refine_ls_matrix_type full
_refine_ls_number_parameters 128
_refine_ls_number_reflns 1275
_refine_ls_number_restraints 0
_refine_ls_restrained_S_all 1.071
_refine_ls_R_factor_all 0.0387
_refine_ls_R_factor_gt 0.0332
_refine_ls_shift/su_max 0.000
_refine_ls_shift/su_mean 0.000
_refine_ls_structure_factor_coef Fsqd
_refine_ls_weighting_details
;
w=1/[\s^2^(Fo^2^)+(0.0527P)^2^+2.0177P] where P=(Fo^2^+2Fc^2^)/3
;
_refine_ls_weighting_scheme calc
_refine_ls_wR_factor_gt 0.0847
_refine_ls_wR_factor_ref 0.0876
_reflns_number_gt 1171
_reflns_number_total 1275
_reflns_threshold_expression >2\s(I)
_cod_data_source_file ic800362z-file001_2.cif
_cod_data_source_block 3,6-I2-1,2-C2B10H10
_cod_database_code 4305381

loop_
_symmetry_equiv_pos_as_xyz
'x, y, z'
'-x+1/2, -y, z+1/2'
'x+1/2, -y+1/2, -z'
'-x, y+1/2, -z+1/2'

loop_
_atom_site_label
_atom_site_type_symbol
_atom_site_fract_x
_atom_site_fract_y
_atom_site_fract_z
_atom_site_U_iso_or_equiv
_atom_site_adp_type
_atom_site_occupancy
_atom_site_calc_flag
_atom_site_refinement_flags
_atom_site_disorder_assembly
_atom_site_disorder_group
I3 I 0.59569(9) 0.30379(4) 0.04522(13) 0.0745(4) Uani 1 d . . .
I6 I 0.18978(6) 0.04892(4) 0.35040(9) 0.0469(3) Uani 1 d . . .
C1 C 0.4522(9) 0.1838(5) 0.3420(15) 0.038(2) Uani 1 d . . .
H1 H 0.3570 0.2229 0.3373 0.046 Uiso 1 calc R . .
C2 C 0.4924(10) 0.1297(5) 0.1781(12) 0.038(2) Uani 1 d . . .
H2 H 0.4257 0.1316 0.0595 0.046 Uiso 1 calc R . .
B3 B 0.6034(12) 0.2065(6) 0.2169(16) 0.043(2) Uani 1 d . . .
B4 B 0.6062(13) 0.2144(7) 0.4474(17) 0.048(3) Uani 1 d . . .
H4 H 0.6180 0.2700 0.5131 0.057 Uiso 1 calc R . .
B5 B 0.4919(13) 0.1407(7) 0.5308(15) 0.041(2) Uani 1 d . . .
H5 H 0.4298 0.1493 0.6513 0.049 Uiso 1 calc R . .
B6 B 0.4144(10) 0.0879(6) 0.3584(14) 0.032(2) Uani 1 d . . .
B7 B 0.6781(11) 0.1170(6) 0.1575(15) 0.037(2) Uani 1 d . . .
H7 H 0.7371 0.1090 0.0347 0.044 Uiso 1 calc R . .
B8 B 0.7545(12) 0.1695(7) 0.3319(17) 0.042(3) Uani 1 d . . .
H8 H 0.8647 0.1957 0.3226 0.051 Uiso 1 calc R . .
B9 B 0.6865(12) 0.1287(7) 0.5291(14) 0.041(2) Uani 1 d . . .
H9 H 0.7531 0.1287 0.6479 0.049 Uiso 1 calc R . .
B10 B 0.5668(11) 0.0504(6) 0.4753(12) 0.035(2) Uani 1 d . . .
H10 H 0.5559 -0.0002 0.5594 0.042 Uiso 1 calc R . .
B11 B 0.5604(12) 0.0419(6) 0.2454(14) 0.037(2) Uani 1 d . . .
H11 H 0.5442 -0.0133 0.1791 0.045 Uiso 1 calc R . .
B12 B 0.7282(10) 0.0684(6) 0.3531(16) 0.037(2) Uani 1 d . . .
H12 H 0.8227 0.0288 0.3582 0.045 Uiso 1 calc R . .

loop_
_atom_site_aniso_label
_atom_site_aniso_U_11
_atom_site_aniso_U_22
_atom_site_aniso_U_33
_atom_site_aniso_U_23
_atom_site_aniso_U_13
_atom_site_aniso_U_12
I3 0.0565(5) 0.0594(5) 0.1076(7) 0.0467(5) 0.0001(5) -0.0029(4)
I6 0.0310(3) 0.0521(4) 0.0576(4) 0.0085(3) 0.0002(3) -0.0082(3)
C1 0.025(4) 0.033(4) 0.056(5) -0.005(5) 0.007(5) -0.001(3)
C2 0.030(4) 0.042(5) 0.043(5) 0.000(4) -0.002(4) -0.001(4)
B3 0.035(5) 0.036(5) 0.056(6) 0.009(5) 0.000(5) -0.003(5)
B4 0.041(6) 0.039(6) 0.063(7) -0.013(6) 0.001(6) -0.004(5)
B5 0.045(5) 0.038(6) 0.040(6) -0.009(5) 0.007(5) -0.002(5)
B6 0.030(4) 0.035(5) 0.031(4) 0.010(4) 0.004(5) 0.000(4)
B7 0.035(5) 0.034(5) 0.041(5) 0.005(5) 0.003(6) 0.009(4)
B8 0.036(5) 0.045(6) 0.046(6) 0.003(5) 0.003(5) 0.002(5)
B9 0.037(5) 0.053(6) 0.033(5) 0.002(5) -0.014(5) -0.003(6)
B10 0.034(4) 0.039(5) 0.032(4) 0.003(5) -0.010(4) 0.000(5)
B11 0.036(5) 0.032(5) 0.043(5) 0.002(5) -0.003(5) -0.001(5)
B12 0.027(4) 0.033(5) 0.051(5) 0.002(5) -0.001(5) 0.002(4)

loop_
_atom_type_symbol
_atom_type_description
_atom_type_scat_dispersion_real
_atom_type_scat_dispersion_imag
_atom_type_scat_source
C C 0.0033 0.0016 'International Tables Vol C Tables 4.2.6.8 and 6.1.1.4'
H H 0.0000 0.0000 'International Tables Vol C Tables 4.2.6.8 and 6.1.1.4'
B B 0.0013 0.0007 'International Tables Vol C Tables 4.2.6.8 and 6.1.1.4'
I I -0.4742 1.8119 'International Tables Vol C Tables 4.2.6.8 and 6.1.1.4'

loop_
_geom_angle_atom_site_label_1
_geom_angle_atom_site_label_2
_geom_angle_atom_site_label_3
_geom_angle
_geom_angle_site_symmetry_1
_geom_angle_site_symmetry_3
_geom_angle_publ_flag
C2 C1 B5 111.9(6) . . ?
C2 C1 B4 111.9(7) . . ?
B5 C1 B4 63.1(7) . . ?
C2 C1 B6 62.3(6) . . ?
B5 C1 B6 62.8(6) . . ?
B4 C1 B6 115.7(8) . . ?
C2 C1 B3 61.0(6) . . ?
B5 C1 B3 114.9(8) . . ?
B4 C1 B3 63.0(6) . . ?
B6 C1 B3 115.1(7) . . ?
C2 C1 H1 120.6 . . ?
B5 C1 H1 118.2 . . ?
B4 C1 H1 117.7 . . ?
B6 C1 H1 116.8 . . ?
B3 C1 H1 117.6 . . ?
C1 C2 B3 62.4(6) . . ?
C1 C2 B7 111.7(8) . . ?
B3 C2 B7 62.3(6) . . ?
C1 C2 B6 61.3(6) . . ?
B3 C2 B6 115.5(7) . . ?
B7 C2 B6 115.1(8) . . ?
C1 C2 B11 111.0(7) . . ?
B3 C2 B11 115.6(7) . . ?
B7 C2 B11 64.0(6) . . ?
B6 C2 B11 61.9(6) . . ?
C1 C2 H2 120.9 . . ?
B3 C2 H2 116.7 . . ?
B7 C2 H2 117.9 . . ?
B6 C2 H2 117.6 . . ?
B11 C2 H2 118.3 . . ?
C2 B3 C1 56.6(6) . . ?
C2 B3 B8 105.2(7) . . ?
C1 B3 B8 104.5(8) . . ?
C2 B3 B7 59.0(6) . . ?
C1 B3 B7 104.4(7) . . ?
B8 B3 B7 60.5(6) . . ?
C2 B3 B4 104.2(8) . . ?
C1 B3 B4 57.9(6) . . ?
B8 B3 B4 60.7(7) . . ?
B7 B3 B4 108.8(8) . . ?
C2 B3 I3 119.4(7) . . ?
C1 B3 I3 120.1(7) . . ?
B8 B3 I3 128.8(7) . . ?
B7 B3 I3 123.2(7) . . ?
B4 B3 I3 123.7(7) . . ?
C1 B4 B5 57.9(6) . . ?
C1 B4 B9 104.1(8) . . ?
B5 B4 B9 60.0(7) . . ?
C1 B4 B3 59.1(7) . . ?
B5 B4 B3 107.4(8) . . ?
B9 B4 B3 107.3(8) . . ?
C1 B4 B8 103.8(8) . . ?
B5 B4 B8 107.7(8) . . ?
B9 B4 B8 60.3(6) . . ?
B3 B4 B8 58.7(7) . . ?
C1 B4 H4 125.2 . . ?
B5 B4 H4 121.7 . . ?
B9 B4 H4 122.4 . . ?
B3 B4 H4 122.0 . . ?
B8 B4 H4 122.9 . . ?
C1 B5 B6 59.4(6) . . ?
C1 B5 B10 105.5(7) . . ?
B6 B5 B10 60.3(6) . . ?
C1 B5 B4 59.0(6) . . ?
B6 B5 B4 109.5(8) . . ?
B10 B5 B4 109.4(8) . . ?
C1 B5 B9 105.0(8) . . ?
B6 B5 B9 109.1(8) . . ?
B10 B5 B9 60.8(6) . . ?
B4 B5 B9 60.1(7) . . ?
C1 B5 H5 124.6 . . ?
B6 B5 H5 120.6 . . ?
B10 B5 H5 121.6 . . ?
B4 B5 H5 120.7 . . ?
B9 B5 H5 122.0 . . ?
C1 B6 C2 56.3(6) . . ?
C1 B6 B5 57.8(6) . . ?
C2 B6 B5 103.2(6) . . ?
C1 B6 B10 104.0(7) . . ?
C2 B6 B10 104.4(7) . . ?
B5 B6 B10 59.8(6) . . ?
C1 B6 B11 104.8(7) . . ?
C2 B6 B11 59.2(5) . . ?
B5 B6 B11 108.1(7) . . ?
B10 B6 B11 60.4(5) . . ?
C1 B6 I6 119.8(6) . . ?
C2 B6 I6 119.9(6) . . ?
B5 B6 I6 124.3(6) . . ?
B10 B6 I6 129.5(6) . . ?
B11 B6 I6 123.3(6) . . ?
C2 B7 B3 58.7(6) . . ?
C2 B7 B8 104.3(8) . . ?
B3 B7 B8 59.6(6) . . ?
C2 B7 B12 103.5(8) . . ?
B3 B7 B12 107.1(8) . . ?
B8 B7 B12 60.1(6) . . ?
C2 B7 B11 58.7(6) . . ?
B3 B7 B11 108.3(7) . . ?
B8 B7 B11 108.4(8) . . ?
B12 B7 B11 59.6(6) . . ?
C2 B7 H7 125.2 . . ?
B3 B7 H7 121.6 . . ?
B8 B7 H7 122.3 . . ?
B12 B7 H7 123.2 . . ?
B11 B7 H7 121.1 . . ?
B3 B8 B7 59.9(6) . . ?
B3 B8 B12 107.8(8) . . ?
B7 B8 B12 60.6(6) . . ?
B3 B8 B4 60.6(6) . . ?
B7 B8 B4 108.2(7) . . ?
B12 B8 B4 106.5(8) . . ?
B3 B8 B9 108.0(7) . . ?
B7 B8 B9 108.1(7) . . ?
B12 B8 B9 59.0(7) . . ?
B4 B8 B9 59.4(7) . . ?
B3 B8 H8 121.5 . . ?
B7 B8 H8 121.3 . . ?
B12 B8 H8 122.5 . . ?
B4 B8 H8 122.1 . . ?
B9 B8 H8 122.1 . . ?
B12 B9 B5 106.8(8) . . ?
B12 B9 B4 108.2(8) . . ?
B5 B9 B4 59.8(7) . . ?
B12 B9 B10 59.7(6) . . ?
B5 B9 B10 59.4(6) . . ?
B4 B9 B10 108.0(7) . . ?
B12 B9 B8 60.2(6) . . ?
B5 B9 B8 107.5(8) . . ?
B4 B9 B8 60.3(7) . . ?
B10 B9 B8 108.1(7) . . ?
B12 B9 H9 122.0 . . ?
B5 B9 H9 122.6 . . ?
B4 B9 H9 121.4 . . ?
B10 B9 H9 121.8 . . ?
B8 B9 H9 121.5 . . ?
B5 B10 B12 106.8(8) . . ?
B5 B10 B6 59.8(6) . . ?
B12 B10 B6 107.7(7) . . ?
B5 B10 B11 107.7(8) . . ?
B12 B10 B11 60.6(6) . . ?
B6 B10 B11 59.8(6) . . ?
B5 B10 B9 59.8(6) . . ?
B12 B10 B9 59.3(6) . . ?
B6 B10 B9 108.0(7) . . ?
B11 B10 B9 108.3(8) . . ?
B5 B10 H10 122.3 . . ?
B12 B10 H10 122.2 . . ?
B6 B10 H10 121.8 . . ?
B11 B10 H10 121.4 . . ?
B9 B10 H10 121.7 . . ?
C2 B11 B6 59.0(5) . . ?
C2 B11 B10 103.8(8) . . ?
B6 B11 B10 59.8(6) . . ?
C2 B11 B12 102.3(7) . . ?
B6 B11 B12 106.6(7) . . ?
B10 B11 B12 59.2(6) . . ?
C2 B11 B7 57.3(5) . . ?
B6 B11 B7 107.2(7) . . ?
B10 B11 B7 107.1(8) . . ?
B12 B11 B7 59.5(6) . . ?
C2 B11 H11 125.8 . . ?
B6 B11 H11 121.7 . . ?
B10 B11 H11 122.8 . . ?
B12 B11 H11 123.7 . . ?
B7 B11 H11 122.2 . . ?
B9 B12 B10 61.0(6) . . ?
B9 B12 B8 60.8(7) . . ?
B10 B12 B8 109.6(8) . . ?
B9 B12 B7 108.6(7) . . ?
B10 B12 B7 109.0(7) . . ?
B8 B12 B7 59.4(7) . . ?
B9 B12 B11 109.4(7) . . ?
B10 B12 B11 60.2(5) . . ?
B8 B12 B11 109.0(8) . . ?
B7 B12 B11 61.0(6) . . ?
B9 B12 H12 120.9 . . ?
B10 B12 H12 120.8 . . ?
B8 B12 H12 121.2 . . ?
B7 B12 H12 121.5 . . ?
B11 B12 H12 120.9 . . ?

loop_
_geom_bond_atom_site_label_1
_geom_bond_atom_site_label_2
_geom_bond_distance
_geom_bond_site_symmetry_2
_geom_bond_publ_flag
I3 B3 2.156(11) . ?
I6 B6 2.146(9) . ?
C1 C2 1.623(13) . ?
C1 B5 1.683(16) . ?
C1 B4 1.702(14) . ?
C1 B6 1.711(12) . ?
C1 B3 1.723(14) . ?
C1 H1 1.1000 . ?
C2 B3 1.700(14) . ?
C2 B7 1.704(13) . ?
C2 B6 1.727(13) . ?
C2 B11 1.731(14) . ?
C2 H2 1.1000 . ?
B3 B8 1.756(16) . ?
B3 B7 1.762(15) . ?
B3 B4 1.791(18) . ?
B4 B5 1.771(17) . ?
B4 B9 1.777(16) . ?
B4 B8 1.793(16) . ?
B4 H4 1.1000 . ?
B5 B6 1.768(15) . ?
B5 B10 1.768(15) . ?
B5 B9 1.775(17) . ?
B5 H5 1.1000 . ?
B6 B10 1.776(13) . ?
B6 B11 1.778(14) . ?
B7 B8 1.772(16) . ?
B7 B12 1.793(15) . ?
B7 B11 1.820(15) . ?
B7 H7 1.1000 . ?
B8 B12 1.785(15) . ?
B8 B9 1.794(16) . ?
B8 H8 1.1000 . ?
B9 B12 1.762(16) . ?
B9 B10 1.792(15) . ?
B9 H9 1.1000 . ?
B10 B12 1.770(14) . ?
B10 B11 1.788(13) . ?
B10 H10 1.1000 . ?
B11 B12 1.795(14) . ?
B11 H11 1.1000 . ?
B12 H12 1.1000 . ?
